data_4342921
loop_
_publ_author_name
'Song, Seung Yoon'
'Ok, Kang Min'

_publ_section_title
;
 Modulation of Framework and Centricity: Cation Size Effect in New
 Quaternary Selenites, ASc(SeO3)2 (A = Na, K, Rb, and Cs).
;
_journal_issue 10
_journal_name_full 'Inorganic chemistry'
_journal_page_first 5032
_journal_page_last 5038
_journal_paper_doi 10.1021/acs.inorgchem.5b00653
_journal_volume 54
_journal_year 2015
_chemical_formula_sum 'Cs O6 Sc Se2'
_chemical_formula_weight 431.79
_space_group_IT_number 62
_symmetry_cell_setting orthorhombic
_symmetry_Int_Tables_number 62
_symmetry_space_group_name_Hall '-P 2ac 2n'
_symmetry_space_group_name_H-M 'P n m a'
_atom_sites_solution_primary direct
_atom_sites_solution_secondary difmap
_cell_angle_alpha 90
_cell_angle_beta 90
_cell_angle_gamma 90
_cell_formula_units_Z 4
_cell_length_a 17.4795(3)
_cell_length_b 5.60420(10)
_cell_length_c 6.99180(10)
_cell_measurement_temperature 298.0(2)
_cell_volume 684.91(2)
_computing_structure_refinement 'SHELXL-97 (Sheldrick, 1997)'
_diffrn_ambient_temperature 298.0(2)
_diffrn_measured_fraction_theta_full 1
_diffrn_measured_fraction_theta_max 1
_diffrn_measurement_device_type 'Bruker SMART BREEZE'
_diffrn_measurement_method CCD
_diffrn_radiation_probe x-ray
_diffrn_radiation_type MoK\a
_diffrn_radiation_wavelength 0.71073
_diffrn_reflns_av_R_equivalents 0.1309
_diffrn_reflns_laue_measured_fraction_full 1
_diffrn_reflns_laue_measured_fraction_max 1
_diffrn_reflns_limit_h_max 23
_diffrn_reflns_limit_h_min -23
_diffrn_reflns_limit_k_max 7
_diffrn_reflns_limit_k_min -7
_diffrn_reflns_limit_l_max 9
_diffrn_reflns_limit_l_min -9
_diffrn_reflns_number 12473
_diffrn_reflns_point_group_measured_fraction_full 1
_diffrn_reflns_point_group_measured_fraction_max 1
_diffrn_reflns_theta_full 25.242
_diffrn_reflns_theta_max 28.301
_diffrn_reflns_theta_min 2.33
_exptl_absorpt_coefficient_mu 16.91
_exptl_absorpt_correction_T_max 0.89
_exptl_absorpt_correction_T_min 0.81
_exptl_absorpt_correction_type empirical
_exptl_absorpt_process_details
; 
 SADABS(Blessing, 1995) 
;
_exptl_crystal_colour Colorless
_exptl_crystal_density_diffrn 4.188
_exptl_crystal_density_method 'not measured'
_exptl_crystal_description Rod
_exptl_crystal_F_000 768
_exptl_crystal_size_max 0.060
_exptl_crystal_size_mid 0.010
_exptl_crystal_size_min 0.007
_refine_diff_density_max 1.006
_refine_diff_density_min -1.317
_refine_diff_density_rms 0.262
_refine_ls_extinction_coef 0.0031(3)
_refine_ls_extinction_expression Fc^*^=kFc[1+0.001xFc^2^\l^3^/sin(2\q)]^-1/4^
_refine_ls_extinction_method SHELXL
_refine_ls_goodness_of_fit_ref 0.891
_refine_ls_matrix_type full
_refine_ls_number_constraints 0
_refine_ls_number_parameters 56
_refine_ls_number_reflns 937
_refine_ls_number_restraints 0
_refine_ls_restrained_S_all 0.891
_refine_ls_R_factor_all 0.0563
_refine_ls_R_factor_gt 0.0297
_refine_ls_shift/su_max 0
_refine_ls_shift/su_mean 0
_refine_ls_structure_factor_coef Fsqd
_refine_ls_weighting_details 'w=1/[\s^2^(Fo^2^)+(0.0119P)^2^] where P=(Fo^2^+2Fc^2^)/3'
_refine_ls_weighting_scheme calc
_refine_ls_wR_factor_gt 0.0476
_refine_ls_wR_factor_ref 0.0527
_reflns_number_gt 646
_reflns_number_total 937
_reflns_threshold_expression 'I > 2\s(I)'
_cod_data_source_file ic5b00653_si_002.cif
_cod_data_source_block CsSc(SeO3)2
_cod_depositor_comments
;
The following automatic conversions were performed:

'_exptl_absorpt_correction_type' value 'EMPIRICAL' changed to
'empirical' according to
/usr/data/users/saulius/crontab/automatic-downloads/rss-feeds/ACS/lib/dictionaries/cif_core.dic
dictionary named 'cif_core.dic' version 2.4.2 from 2011-04-26.

Automatic conversion script
Id: cif_fix_values 3271 2015-04-21 07:52:19Z andrius 

 Adding full bibliography for 4342919--4342921.cif.
;
_cod_database_code 4342921

loop_
_symmetry_equiv_pos_as_xyz
'x, y, z'
'-x+1/2, -y, z+1/2'
'x+1/2, -y+1/2, -z+1/2'
'-x, y+1/2, -z'
'-x, -y, -z'
'x-1/2, y, -z-1/2'
'-x-1/2, y-1/2, z-1/2'
'x, -y-1/2, z'

loop_
_atom_site_label
_atom_site_type_symbol
_atom_site_fract_x
_atom_site_fract_y
_atom_site_fract_z
_atom_site_U_iso_or_equiv
_atom_site_adp_type
_atom_site_occupancy
_atom_site_calc_flag
Cs1 Cs 0.60615(3) 0.75 1.36939(8) 0.02241(19) Uani 1 d
Se1 Se 0.24819(4) 0.25 1.08479(12) 0.0139(2) Uani 1 d
Se2 Se 0.46890(4) 0.25 1.11008(12) 0.0115(2) Uani 1 d
Sc1 Sc 0.36979(8) 0.75 1.1471(2) 0.0130(4) Uani 1 d
O1 O 0.1849(3) 0.25 0.9070(10) 0.0343(17) Uani 1 d
O2 O 0.3035(2) 0.4816(7) 1.0241(6) 0.0261(11) Uani 1 d
O3 O 0.5656(3) 0.25 1.1149(8) 0.0173(13) Uani 1 d
O4 O 0.4476(2) 0.4872(7) 1.2529(5) 0.0137(9) Uani 1 d

loop_
_atom_site_aniso_label
_atom_site_aniso_U_11
_atom_site_aniso_U_22
_atom_site_aniso_U_33
_atom_site_aniso_U_23
_atom_site_aniso_U_13
_atom_site_aniso_U_12
Cs1 0.0255(3) 0.0256(3) 0.0162(3) 0 -0.0011(3) 0
Se1 0.0133(4) 0.0138(4) 0.0146(5) 0 -0.0018(4) 0
Se2 0.0123(4) 0.0109(4) 0.0115(5) 0 0.0002(4) 0
Sc1 0.0116(8) 0.0089(7) 0.0185(9) 0 0.0023(7) 0
O1 0.034(4) 0.030(4) 0.039(4) 0 -0.023(4) 0
O2 0.027(3) 0.019(2) 0.033(3) -0.002(2) -0.006(2) -0.0076(19)
O3 0.009(3) 0.023(3) 0.020(3) 0 0.003(3) 0
O4 0.016(2) 0.012(2) 0.014(2) 0.0008(16) 0.0025(18) 0.0012(18)

loop_
_atom_type_symbol
_atom_type_description
_atom_type_scat_dispersion_real
_atom_type_scat_dispersion_imag
_atom_type_scat_source
O O 0.0106 0.006 'International Tables Vol C Tables 4.2.6.8 and 6.1.1.4'
Sc Sc 0.2519 0.3716 'International Tables Vol C Tables 4.2.6.8 and 6.1.1.4'
Se Se -0.0929 2.2259 'International Tables Vol C Tables 4.2.6.8 and 6.1.1.4'
Cs Cs -0.368 2.1192 'International Tables Vol C Tables 4.2.6.8 and 6.1.1.4'

loop_
_geom_angle_atom_site_label_1
_geom_angle_atom_site_label_2
_geom_angle_atom_site_label_3
_geom_angle
_geom_angle_site_symmetry_1
_geom_angle_site_symmetry_3
O4 Cs1 O4 50.75(14) 4_658 5_668
O4 Cs1 O4 98.61(7) 4_658 .
O4 Cs1 O4 76.13(11) 5_668 .
O4 Cs1 O4 76.13(11) 4_658 8_575
O4 Cs1 O4 98.61(7) 5_668 8_575
O4 Cs1 O4 54.03(14) . 8_575
O4 Cs1 O3 137.47(11) 4_658 .
O4 Cs1 O3 91.68(11) 5_668 .
O4 Cs1 O3 46.76(10) . .
O4 Cs1 O3 93.72(10) 8_575 .
O4 Cs1 O3 91.68(11) 4_658 1_565
O4 Cs1 O3 137.47(11) 5_668 1_565
O4 Cs1 O3 93.72(10) . 1_565
O4 Cs1 O3 46.76(11) 8_575 1_565
O3 Cs1 O3 111.29(16) . 1_565
O4 Cs1 O2 170.09(9) 4_658 5_667
O4 Cs1 O2 131.34(10) 5_668 5_667
O4 Cs1 O2 91.17(9) . 5_667
O4 Cs1 O2 111.37(9) 8_575 5_667
O3 Cs1 O2 50.42(11) . 5_667
O3 Cs1 O2 89.31(11) 1_565 5_667
O4 Cs1 O2 131.34(10) 4_658 4_657
O4 Cs1 O2 170.09(9) 5_668 4_657
O4 Cs1 O2 111.37(9) . 4_657
O4 Cs1 O2 91.17(9) 8_575 4_657
O3 Cs1 O2 89.31(11) . 4_657
O3 Cs1 O2 50.42(11) 1_565 4_657
O2 Cs1 O2 44.50(14) 5_667 4_657
O4 Cs1 O1 52.72(12) 4_658 6_668
O4 Cs1 O1 94.71(12) 5_668 6_668
O4 Cs1 O1 144.49(11) . 6_668
O4 Cs1 O1 94.87(11) 8_575 6_668
O3 Cs1 O1 168.40(13) . 6_668
O3 Cs1 O1 69.79(12) 1_565 6_668
O2 Cs1 O1 118.78(12) 5_667 6_668
O2 Cs1 O1 82.75(12) 4_657 6_668
O4 Cs1 O1 94.71(12) 4_658 6_658
O4 Cs1 O1 52.72(12) 5_668 6_658
O4 Cs1 O1 94.87(11) . 6_658
O4 Cs1 O1 144.49(11) 8_575 6_658
O3 Cs1 O1 69.79(12) . 6_658
O3 Cs1 O1 168.40(13) 1_565 6_658
O2 Cs1 O1 82.75(12) 5_667 6_658
O2 Cs1 O1 118.78(12) 4_657 6_658
O1 Cs1 O1 106.75(18) 6_668 6_658
O4 Cs1 Se2 133.03(7) 4_658 5_667
O4 Cs1 Se2 133.03(7) 5_668 5_667
O4 Cs1 Se2 56.95(7) . 5_667
O4 Cs1 Se2 56.95(7) 8_575 5_667
O3 Cs1 Se2 55.64(8) . 5_667
O3 Cs1 Se2 55.64(8) 1_565 5_667
O2 Cs1 Se2 54.59(7) 5_667 5_667
O2 Cs1 Se2 54.59(7) 4_657 5_667
O1 Cs1 Se2 124.10(10) 6_668 5_667
O1 Cs1 Se2 124.10(10) 6_658 5_667
O4 Cs1 Se1 78.93(7) 4_658 6_668
O4 Cs1 Se1 116.56(7) 5_668 6_668
O4 Cs1 Se1 157.66(7) . 6_668
O4 Cs1 Se1 104.33(7) 8_575 6_668
O3 Cs1 Se1 142.96(9) . 6_668
O3 Cs1 Se1 64.34(8) 1_565 6_668
O2 Cs1 Se1 92.65(7) 5_667 6_668
O2 Cs1 Se1 58.77(7) 4_657 6_668
O1 Cs1 Se1 26.21(10) 6_668 6_668
O1 Cs1 Se1 107.45(9) 6_658 6_668
Se2 Cs1 Se1 108.674(18) 5_667 6_668
O1 Se1 O2 101.2(2) . 8_565
O1 Se1 O2 101.2(2) . .
O2 Se1 O2 101.8(3) 8_565 .
O1 Se1 Cs1 67.94(14) . 6_548
O2 Se1 Cs1 79.90(14) 8_565 6_548
O2 Se1 Cs1 169.08(15) . 6_548
O1 Se1 Cs1 67.94(14) . 6_558
O2 Se1 Cs1 169.08(15) 8_565 6_558
O2 Se1 Cs1 79.90(14) . 6_558
Cs1 Se1 Cs1 96.44(2) 6_548 6_558
O1 Se1 Cs1 80.4(2) . 5_667
O2 Se1 Cs1 56.00(15) 8_565 5_667
O2 Se1 Cs1 56.00(15) . 5_667
Cs1 Se1 Cs1 118.676(19) 6_548 5_667
Cs1 Se1 Cs1 118.676(19) 6_558 5_667
O3 Se2 O4 101.93(17) . .
O3 Se2 O4 101.93(17) . 8_565
O4 Se2 O4 102.6(3) . 8_565
O3 Se2 Cs1 112.5(2) . 5_667
O4 Se2 Cs1 117.78(13) . 5_667
O4 Se2 Cs1 117.78(13) 8_565 5_667
O3 Se2 Cs1 108.7(2) . 5_668
O4 Se2 Cs1 51.29(13) . 5_668
O4 Se2 Cs1 51.29(13) 8_565 5_668
Cs1 Se2 Cs1 138.81(3) 5_667 5_668
O3 Se2 Cs1 53.68(11) . 1_545
O4 Se2 Cs1 113.64(13) . 1_545
O4 Se2 Cs1 48.47(12) 8_565 1_545
Cs1 Se2 Cs1 128.569(15) 5_667 1_545
Cs1 Se2 Cs1 77.464(17) 5_668 1_545
O3 Se2 Cs1 53.68(11) . .
O4 Se2 Cs1 48.47(12) . .
O4 Se2 Cs1 113.64(13) 8_565 .
Cs1 Se2 Cs1 128.569(15) 5_667 .
Cs1 Se2 Cs1 77.464(17) 5_668 .
Cs1 Se2 Cs1 85.957(18) 1_545 .
O1 Sc1 O2 96.09(18) 2_565 .
O1 Sc1 O2 96.09(18) 2_565 8_575
O2 Sc1 O2 92.4(2) . 8_575
O1 Sc1 O4 89.42(18) 2_565 8_575
O2 Sc1 O4 173.75(17) . 8_575
O2 Sc1 O4 89.98(15) 8_575 8_575
O1 Sc1 O4 89.42(17) 2_565 .
O2 Sc1 O4 89.98(15) . .
O2 Sc1 O4 173.75(17) 8_575 .
O4 Sc1 O4 87.1(2) 8_575 .
O1 Sc1 O3 176.1(3) 2_565 5_667
O2 Sc1 O3 86.61(16) . 5_667
O2 Sc1 O3 86.61(16) 8_575 5_667
O4 Sc1 O3 87.75(15) 8_575 5_667
O4 Sc1 O3 87.75(15) . 5_667
O1 Sc1 Cs1 50.66(11) 2_565 5_678
O2 Sc1 Cs1 145.84(13) . 5_678
O2 Sc1 Cs1 84.88(12) 8_575 5_678
O4 Sc1 Cs1 40.20(10) 8_575 5_678
O4 Sc1 Cs1 96.41(11) . 5_678
O3 Sc1 Cs1 127.04(9) 5_667 5_678
O1 Sc1 Cs1 50.66(11) 2_565 5_668
O2 Sc1 Cs1 84.88(12) . 5_668
O2 Sc1 Cs1 145.84(13) 8_575 5_668
O4 Sc1 Cs1 96.41(11) 8_575 5_668
O4 Sc1 Cs1 40.20(10) . 5_668
O3 Sc1 Cs1 127.04(9) 5_667 5_668
Cs1 Sc1 Cs1 78.87(3) 5_678 5_668
O1 Sc1 Cs1 97.12(19) 2_565 .
O2 Sc1 Cs1 131.74(11) . .
O2 Sc1 Cs1 131.74(11) 8_575 .
O4 Sc1 Cs1 44.13(10) 8_575 .
O4 Sc1 Cs1 44.13(10) . .
O3 Sc1 Cs1 78.96(15) 5_667 .
Cs1 Sc1 Cs1 68.95(2) 5_678 .
Cs1 Sc1 Cs1 68.95(2) 5_668 .
O1 Sc1 Cs1 137.64(8) 2_565 5_667
O2 Sc1 Cs1 44.44(12) . 5_667
O2 Sc1 Cs1 99.62(13) 8_575 5_667
O4 Sc1 Cs1 129.40(11) 8_575 5_667
O4 Sc1 Cs1 78.08(11) . 5_667
O3 Sc1 Cs1 44.13(7) 5_667 5_667
Cs1 Sc1 Cs1 169.11(4) 5_678 5_667
Cs1 Sc1 Cs1 101.912(5) 5_668 5_667
Cs1 Sc1 Cs1 101.03(3) . 5_667
O1 Sc1 Cs1 137.64(8) 2_565 5_677
O2 Sc1 Cs1 99.61(13) . 5_677
O2 Sc1 Cs1 44.44(12) 8_575 5_677
O4 Sc1 Cs1 78.08(11) 8_575 5_677
O4 Sc1 Cs1 129.40(11) . 5_677
O3 Sc1 Cs1 44.13(7) 5_667 5_677
Cs1 Sc1 Cs1 101.912(5) 5_678 5_677
Cs1 Sc1 Cs1 169.11(4) 5_668 5_677
Cs1 Sc1 Cs1 101.03(3) . 5_677
Cs1 Sc1 Cs1 75.25(3) 5_667 5_677
O1 Sc1 Cs1 63.69(19) 2_565 6_558
O2 Sc1 Cs1 55.51(11) . 6_558
O2 Sc1 Cs1 55.51(11) 8_575 6_558
O4 Sc1 Cs1 130.17(10) 8_575 6_558
O4 Sc1 Cs1 130.17(10) . 6_558
O3 Sc1 Cs1 120.23(15) 5_667 6_558
Cs1 Sc1 Cs1 96.57(3) 5_678 6_558
Cs1 Sc1 Cs1 96.57(3) 5_668 6_558
Cs1 Sc1 Cs1 160.81(4) . 6_558
Cs1 Sc1 Cs1 94.13(3) 5_667 6_558
Cs1 Sc1 Cs1 94.13(3) 5_677 6_558
Se1 O1 Sc1 166.1(4) . 2_564
Se1 O1 Cs1 85.85(18) . 6_558
Sc1 O1 Cs1 102.28(14) 2_564 6_558
Se1 O1 Cs1 85.85(18) . 6_548
Sc1 O1 Cs1 102.28(14) 2_564 6_548
Cs1 O1 Cs1 106.75(18) 6_558 6_548
Se1 O2 Sc1 140.9(3) . .
Se1 O2 Cs1 100.14(17) . 5_667
Sc1 O2 Cs1 110.35(15) . 5_667
Se2 O3 Sc1 120.5(3) . 5_667
Se2 O3 Cs1 102.65(14) . 1_545
Sc1 O3 Cs1 109.68(11) 5_667 1_545
Se2 O3 Cs1 102.65(14) . .
Sc1 O3 Cs1 109.68(11) 5_667 .
Cs1 O3 Cs1 111.29(16) 1_545 .
Se2 O4 Sc1 118.3(2) . .
Se2 O4 Cs1 103.33(16) . 5_668
Sc1 O4 Cs1 113.41(14) . 5_668
Se2 O4 Cs1 108.36(15) . .
Sc1 O4 Cs1 108.55(14) . .
Cs1 O4 Cs1 103.86(11) 5_668 .

loop_
_geom_bond_atom_site_label_1
_geom_bond_atom_site_label_2
_geom_bond_distance
_geom_bond_site_symmetry_2
Cs1 O4 3.103(4) 4_658
Cs1 O4 3.103(4) 5_668
Cs1 O4 3.242(4) .
Cs1 O4 3.242(4) 8_575
Cs1 O3 3.394(3) .
Cs1 O3 3.394(3) 1_565
Cs1 O2 3.428(4) 5_667
Cs1 O2 3.428(4) 4_657
Cs1 O1 3.492(4) 6_668
Cs1 O1 3.492(4) 6_658
Cs1 Se2 3.5999(11) 5_667
Cs1 Se1 3.7575(6) 6_668
Se1 O1 1.664(6) .
Se1 O2 1.673(4) 8_565
Se1 O2 1.673(4) .
Se1 Cs1 3.7575(6) 6_548
Se1 Cs1 3.7575(6) 6_558
Se1 Cs1 4.0702(10) 5_667
Se2 O3 1.691(5) .
Se2 O4 1.704(4) .
Se2 O4 1.704(4) 8_565
Se2 Cs1 3.5999(11) 5_667
Se2 Cs1 3.8686(11) 5_668
Se2 Cs1 4.1103(7) 1_545
Sc1 O1 2.054(6) 2_565
Sc1 O2 2.085(4) .
Sc1 O2 2.085(4) 8_575
Sc1 O4 2.137(4) 8_575
Sc1 O4 2.137(4) .
Sc1 O3 2.151(6) 5_667
Sc1 Cs1 4.4113(14) 5_678
Sc1 Cs1 4.4113(14) 5_668
Sc1 Cs1 4.5899(14) 5_667
Sc1 Cs1 4.5899(14) 5_677
Sc1 Cs1 4.6097(15) 6_558
O1 Sc1 2.054(6) 2_564
O1 Cs1 3.492(4) 6_558
O1 Cs1 3.492(4) 6_548
O2 Cs1 3.428(4) 5_667
O3 Sc1 2.151(6) 5_667
O3 Cs1 3.394(3) 1_545
O4 Cs1 3.102(4) 5_668
